data_4078428
loop_
_publ_author_name
'Otero, Antonio'
'Fern\'andez-Baeza, Juan'
'S\'anchez-Barba, Luis F.'
'Tejeda, Juan'
'Honrado, Manuel'
'Garc\'es, Andr\'es'
'Lara-S\'anchez, Agust\'in'
'Rodr\'iguez, Ana M.'

_publ_section_title
;
 ChiralN,N,O-Scorpionate Zinc Alkyls as Effective and Stereoselective
 Initiators for the Living ROP of Lactides
;
_journal_issue 11
_journal_name_full Organometallics
_journal_page_first 4191
_journal_paper_doi 10.1021/om300146n
_journal_volume 31
_journal_year 2012
_chemical_formula_moiety 'C36 H60 N8 O2 Zn2, 2(C7 H8)'
_chemical_formula_sum 'C50 H76 N8 O2 Zn2'
_chemical_formula_weight 951.97
_chemical_name_systematic
;
 ?
;
_space_group_IT_number 2
_symmetry_cell_setting triclinic
_symmetry_space_group_name_Hall '-P 1'
_symmetry_space_group_name_H-M 'P -1'
_atom_sites_solution_hydrogens geom
_atom_sites_solution_primary direct
_atom_sites_solution_secondary difmap
_audit_creation_method SHELXL-97
_cell_angle_alpha 101.709(8)
_cell_angle_beta 92.045(10)
_cell_angle_gamma 90.519(7)
_cell_formula_units_Z 1
_cell_length_a 9.0973(11)
_cell_length_b 11.1423(15)
_cell_length_c 13.1146(16)
_cell_measurement_reflns_used 2364
_cell_measurement_temperature 230(2)
_cell_measurement_theta_max 23.169
_cell_measurement_theta_min 2.696
_cell_volume 1300.7(3)
_computing_cell_refinement 'Bruker SAINT'
_computing_data_collection 'Bruker APEX'
_computing_data_reduction 'Bruker SAINT, SADABS, XPREP'
_computing_molecular_graphics 'Bruker SHELXTL'
_computing_publication_material 'Bruker SHELXTL'
_computing_structure_refinement 'SHELXL-97 (Sheldrick, 1997)'
_computing_structure_solution 'SHELXS-97 (Sheldrick, 1990)'
_diffrn_ambient_temperature 230(2)
_diffrn_measured_fraction_theta_full 0.974
_diffrn_measured_fraction_theta_max 0.974
_diffrn_measurement_device_type 'CCD area detector'
_diffrn_measurement_method 'omega scans'
_diffrn_radiation_monochromator graphite
_diffrn_radiation_source 'fine-focus sealed tube'
_diffrn_radiation_type MoK\a
_diffrn_radiation_wavelength 0.71073
_diffrn_reflns_av_R_equivalents 0.0235
_diffrn_reflns_av_sigmaI/netI 0.0453
_diffrn_reflns_limit_h_max 10
_diffrn_reflns_limit_h_min -9
_diffrn_reflns_limit_k_max 12
_diffrn_reflns_limit_k_min -13
_diffrn_reflns_limit_l_max 13
_diffrn_reflns_limit_l_min -15
_diffrn_reflns_number 7759
_diffrn_reflns_theta_full 25.00
_diffrn_reflns_theta_max 25.00
_diffrn_reflns_theta_min 2.69
_exptl_absorpt_coefficient_mu 0.966
_exptl_absorpt_correction_T_max 0.8453
_exptl_absorpt_correction_T_min 0.7474
_exptl_absorpt_correction_type multi-scan
_exptl_absorpt_process_details SADABS
_exptl_crystal_colour colorless
_exptl_crystal_density_diffrn 1.215
_exptl_crystal_density_method 'not measured'
_exptl_crystal_description block
_exptl_crystal_F_000 508
_exptl_crystal_size_max 0.32
_exptl_crystal_size_mid 0.27
_exptl_crystal_size_min 0.18
_refine_diff_density_max 0.357
_refine_diff_density_min -0.217
_refine_diff_density_rms 0.052
_refine_ls_extinction_method none
_refine_ls_goodness_of_fit_ref 1.082
_refine_ls_hydrogen_treatment constr
_refine_ls_matrix_type full
_refine_ls_number_parameters 289
_refine_ls_number_reflns 4469
_refine_ls_number_restraints 0
_refine_ls_restrained_S_all 1.082
_refine_ls_R_factor_all 0.0520
_refine_ls_R_factor_gt 0.0410
_refine_ls_shift/su_max 0.006
_refine_ls_shift/su_mean 0.000
_refine_ls_structure_factor_coef Fsqd
_refine_ls_weighting_details 'calc w=1/[\s^2^(Fo^2^)+(0.0530P)^2^+0.0440P] where P=(Fo^2^+2Fc^2^)/3'
_refine_ls_weighting_scheme calc
_refine_ls_wR_factor_gt 0.0986
_refine_ls_wR_factor_ref 0.1040
_reflns_number_gt 3714
_reflns_number_total 4469
_reflns_threshold_expression >2sigma(I)
_cod_data_source_file om300146n_si_001.cif
_cod_data_source_block 4
_cod_original_sg_symbol_H-M P-1
_cod_database_code 4078428

loop_
_symmetry_equiv_pos_as_xyz
'x, y, z'
'-x, -y, -z'

loop_
_atom_site_label
_atom_site_type_symbol
_atom_site_fract_x
_atom_site_fract_y
_atom_site_fract_z
_atom_site_U_iso_or_equiv
_atom_site_adp_type
_atom_site_occupancy
_atom_site_symmetry_multiplicity
_atom_site_calc_flag
_atom_site_refinement_flags
Zn1 Zn 0.89525(3) 0.09474(3) 0.47977(2) 0.03754(13) Uani 1 1 d .
O1 O 1.07758(18) 0.08623(15) 0.56414(12) 0.0335(4) Uani 1 1 d .
N1 N 1.0019(3) 0.1022(2) 0.33261(17) 0.0422(6) Uani 1 1 d .
N2 N 1.0815(2) 0.0016(2) 0.29086(16) 0.0380(5) Uani 1 1 d .
N3 N 0.9909(2) -0.1607(2) 0.15296(16) 0.0373(5) Uani 1 1 d .
N4 N 1.0611(3) -0.2628(2) 0.10384(18) 0.0465(6) Uani 1 1 d .
C1 C 1.2128(3) 0.0354(3) 0.2578(2) 0.0518(8) Uani 1 1 d .
C2 C 1.2175(4) 0.1598(3) 0.2800(2) 0.0592(9) Uani 1 1 d .
H2 H 1.2944 0.2096 0.2672 0.071 Uiso 1 1 calc R
C3 C 1.0861(4) 0.1989(3) 0.3255(2) 0.0510(8) Uani 1 1 d .
C4 C 1.0335(5) 0.3274(3) 0.3662(3) 0.0777(11) Uani 1 1 d .
H4A H 0.9310 0.3245 0.3809 0.117 Uiso 1 1 calc R
H4B H 1.0469 0.3762 0.3146 0.117 Uiso 1 1 calc R
H4C H 1.0889 0.3631 0.4288 0.117 Uiso 1 1 calc R
C5 C 1.3211(4) -0.0544(4) 0.2078(3) 0.0780(12) Uani 1 1 d .
H5A H 1.3488 -0.1072 0.2545 0.117 Uiso 1 1 calc R
H5B H 1.4066 -0.0116 0.1921 0.117 Uiso 1 1 calc R
H5C H 1.2779 -0.1026 0.1446 0.117 Uiso 1 1 calc R
C6 C 1.0171(4) -0.2792(3) 0.0047(2) 0.0546(8) Uani 1 1 d .
C7 C 0.9189(4) -0.1888(3) -0.0095(2) 0.0603(9) Uani 1 1 d .
H7 H 0.8722 -0.1813 -0.0721 0.072 Uiso 1 1 calc R
C8 C 0.9031(3) -0.1126(3) 0.0853(2) 0.0493(8) Uani 1 1 d .
C9 C 1.0725(4) -0.3852(3) -0.0741(3) 0.0773(11) Uani 1 1 d .
H9A H 1.1415 -0.4306 -0.0405 0.116 Uiso 1 1 calc R
H9B H 1.1200 -0.3546 -0.1281 0.116 Uiso 1 1 calc R
H9C H 0.9913 -0.4378 -0.1039 0.116 Uiso 1 1 calc R
C10 C 0.8115(4) -0.0025(3) 0.1139(3) 0.0662(10) Uani 1 1 d .
H10A H 0.7301 -0.0211 0.1529 0.099 Uiso 1 1 calc R
H10B H 0.7752 0.0220 0.0517 0.099 Uiso 1 1 calc R
H10C H 0.8698 0.0629 0.1554 0.099 Uiso 1 1 calc R
C11 C 1.0160(3) -0.1229(2) 0.26562(18) 0.0331(6) Uani 1 1 d .
H11 H 1.0899 -0.1779 0.2860 0.040 Uiso 1 1 calc R
C12 C 1.1193(3) 0.1331(2) 0.66969(18) 0.0325(6) Uani 1 1 d .
H12 H 1.1953 0.0800 0.6902 0.039 Uiso 1 1 calc R
C13 C 1.1866(3) 0.2648(3) 0.6845(2) 0.0420(7) Uani 1 1 d .
C14 C 1.0704(4) 0.3594(3) 0.6710(3) 0.0567(8) Uani 1 1 d .
H14A H 1.0073 0.3718 0.7292 0.085 Uiso 1 1 calc R
H14B H 1.0128 0.3302 0.6078 0.085 Uiso 1 1 calc R
H14C H 1.1180 0.4356 0.6673 0.085 Uiso 1 1 calc R
C15 C 1.2679(3) 0.3047(3) 0.7904(2) 0.0552(8) Uani 1 1 d .
H15A H 1.3377 0.2435 0.8000 0.083 Uiso 1 1 calc R
H15B H 1.1983 0.3145 0.8447 0.083 Uiso 1 1 calc R
H15C H 1.3185 0.3813 0.7928 0.083 Uiso 1 1 calc R
C16 C 1.2999(3) 0.2586(3) 0.6001(2) 0.0576(8) Uani 1 1 d .
H16A H 1.3466 0.3375 0.6065 0.086 Uiso 1 1 calc R
H16B H 1.2514 0.2354 0.5326 0.086 Uiso 1 1 calc R
H16C H 1.3726 0.1990 0.6083 0.086 Uiso 1 1 calc R
C17 C 0.7101(3) 0.1830(3) 0.5015(3) 0.0656(9) Uani 1 1 d .
H17A H 0.6753 0.1788 0.5697 0.079 Uiso 1 1 calc R
H17B H 0.7276 0.2686 0.4999 0.079 Uiso 1 1 calc R
C18 C 0.5916(4) 0.1300(4) 0.4184(3) 0.0970(15) Uani 1 1 d .
H18A H 0.6298 0.1252 0.3504 0.146 Uiso 1 1 calc R
H18B H 0.5075 0.1821 0.4259 0.146 Uiso 1 1 calc R
H18C H 0.5630 0.0495 0.4267 0.146 Uiso 1 1 calc R
C21 C 0.5149(4) 0.6539(4) 0.8805(4) 0.0772(11) Uani 1 1 d .
C22 C 0.4588(5) 0.6549(4) 0.7809(4) 0.0816(12) Uani 1 1 d .
H22 H 0.3874 0.7108 0.7705 0.098 Uiso 1 1 calc R
C23 C 0.5093(7) 0.5732(5) 0.6989(4) 0.115(2) Uani 1 1 d .
H23 H 0.4718 0.5749 0.6323 0.138 Uiso 1 1 calc R
C24 C 0.6131(8) 0.4888(6) 0.7105(7) 0.148(4) Uani 1 1 d .
H24 H 0.6454 0.4325 0.6536 0.177 Uiso 1 1 calc R
C25 C 0.6658(6) 0.4906(5) 0.8063(8) 0.142(3) Uani 1 1 d .
H25 H 0.7392 0.4357 0.8152 0.171 Uiso 1 1 calc R
C26 C 0.6179(5) 0.5692(5) 0.8937(5) 0.1049(16) Uani 1 1 d .
H26 H 0.6548 0.5647 0.9598 0.126 Uiso 1 1 calc R
C27 C 0.4671(6) 0.7438(5) 0.9730(4) 0.1266(19) Uani 1 1 d .
H27A H 0.4479 0.7020 1.0284 0.190 Uiso 1 1 calc R
H27B H 0.3792 0.7829 0.9548 0.190 Uiso 1 1 calc R
H27C H 0.5434 0.8045 0.9953 0.190 Uiso 1 1 calc R

loop_
_atom_site_aniso_label
_atom_site_aniso_U_11
_atom_site_aniso_U_22
_atom_site_aniso_U_33
_atom_site_aniso_U_23
_atom_site_aniso_U_13
_atom_site_aniso_U_12
Zn1 0.0401(2) 0.0332(2) 0.0350(2) -0.00311(13) -0.00108(13) 0.00948(14)
O1 0.0362(10) 0.0333(10) 0.0266(9) -0.0039(7) 0.0007(7) -0.0003(8)
N1 0.0556(15) 0.0324(13) 0.0371(13) 0.0039(10) -0.0005(10) -0.0001(11)
N2 0.0393(13) 0.0374(13) 0.0341(12) -0.0005(10) 0.0047(9) -0.0050(10)
N3 0.0414(13) 0.0398(13) 0.0261(12) -0.0044(9) 0.0029(9) -0.0027(10)
N4 0.0456(14) 0.0485(15) 0.0383(14) -0.0089(11) 0.0098(10) -0.0021(12)
C1 0.0478(18) 0.064(2) 0.0399(17) 0.0024(15) 0.0049(13) -0.0189(16)
C2 0.070(2) 0.062(2) 0.0448(19) 0.0105(16) -0.0005(16) -0.0296(19)
C3 0.078(2) 0.0390(18) 0.0351(16) 0.0085(13) -0.0085(15) -0.0128(16)
C4 0.125(3) 0.036(2) 0.072(3) 0.0135(17) -0.007(2) -0.008(2)
C5 0.048(2) 0.100(3) 0.073(2) -0.015(2) 0.0223(17) -0.017(2)
C6 0.060(2) 0.062(2) 0.0335(17) -0.0100(14) 0.0089(14) -0.0169(17)
C7 0.079(2) 0.073(2) 0.0260(16) 0.0047(15) -0.0065(14) -0.012(2)
C8 0.0538(19) 0.057(2) 0.0364(17) 0.0102(14) -0.0055(13) -0.0081(15)
C9 0.089(3) 0.082(3) 0.047(2) -0.0222(18) 0.0199(18) -0.014(2)
C10 0.079(2) 0.062(2) 0.058(2) 0.0175(18) -0.0168(18) 0.0096(19)
C11 0.0364(14) 0.0320(15) 0.0267(13) -0.0039(11) -0.0006(10) 0.0010(11)
C12 0.0327(14) 0.0315(14) 0.0299(14) -0.0017(11) 0.0009(10) -0.0010(11)
C13 0.0466(17) 0.0377(16) 0.0367(16) -0.0044(12) 0.0039(12) -0.0084(13)
C14 0.075(2) 0.0332(17) 0.058(2) 0.0023(14) 0.0015(16) -0.0003(16)
C15 0.0556(19) 0.052(2) 0.0498(19) -0.0070(15) -0.0024(14) -0.0199(16)
C16 0.059(2) 0.058(2) 0.0512(19) -0.0017(15) 0.0112(15) -0.0197(17)
C17 0.058(2) 0.069(2) 0.062(2) -0.0059(17) 0.0034(16) 0.0242(18)
C18 0.061(2) 0.154(5) 0.073(3) 0.016(3) 0.000(2) 0.041(3)
C21 0.060(2) 0.066(3) 0.095(3) -0.009(2) 0.009(2) -0.006(2)
C22 0.080(3) 0.070(3) 0.094(3) 0.015(2) 0.003(2) -0.023(2)
C23 0.131(5) 0.097(4) 0.100(4) -0.020(3) 0.037(4) -0.066(4)
C24 0.113(5) 0.102(5) 0.188(7) -0.077(5) 0.081(5) -0.058(4)
C25 0.067(3) 0.079(4) 0.250(9) -0.039(5) 0.025(5) -0.009(3)
C26 0.071(3) 0.091(4) 0.140(5) -0.005(3) -0.020(3) -0.002(3)
C27 0.110(4) 0.132(5) 0.121(5) -0.015(4) 0.000(3) 0.009(3)

loop_
_atom_type_symbol
_atom_type_description
_atom_type_scat_dispersion_real
_atom_type_scat_dispersion_imag
_atom_type_scat_source
C C 0.0033 0.0016 'International Tables Vol C Tables 4.2.6.8 and 6.1.1.4'
H H 0.0000 0.0000 'International Tables Vol C Tables 4.2.6.8 and 6.1.1.4'
N N 0.0061 0.0033 'International Tables Vol C Tables 4.2.6.8 and 6.1.1.4'
O O 0.0106 0.0060 'International Tables Vol C Tables 4.2.6.8 and 6.1.1.4'
Zn Zn 0.2839 1.4301 'International Tables Vol C Tables 4.2.6.8 and 6.1.1.4'

loop_
_geom_angle_atom_site_label_1
_geom_angle_atom_site_label_2
_geom_angle_atom_site_label_3
_geom_angle
_geom_angle_site_symmetry_1
_geom_angle_site_symmetry_3
C17 Zn1 O1 135.41(11) . .
C17 Zn1 O1 127.79(12) . 2_756
O1 Zn1 O1 83.31(7) . 2_756
C17 Zn1 N1 115.40(12) . .
O1 Zn1 N1 96.78(8) . .
O1 Zn1 N1 84.04(7) 2_756 .
C17 Zn1 Zn1 152.40(12) . 2_756
O1 Zn1 Zn1 42.00(5) . 2_756
O1 Zn1 Zn1 41.31(5) 2_756 2_756
N1 Zn1 Zn1 90.49(6) . 2_756
C12 O1 Zn1 133.35(15) . .
C12 O1 Zn1 113.50(14) . 2_756
Zn1 O1 Zn1 96.69(7) . 2_756
C3 N1 N2 105.4(2) . .
C3 N1 Zn1 120.17(19) . .
N2 N1 Zn1 115.79(15) . .
C1 N2 N1 111.0(2) . .
C1 N2 C11 125.5(2) . .
N1 N2 C11 122.2(2) . .
C8 N3 N4 111.8(2) . .
C8 N3 C11 130.7(2) . .
N4 N3 C11 117.4(2) . .
C6 N4 N3 105.5(2) . .
C2 C1 N2 106.4(3) . .
C2 C1 C5 130.7(3) . .
N2 C1 C5 122.9(3) . .
C1 C2 C3 107.2(3) . .
N1 C3 C2 110.1(3) . .
N1 C3 C4 120.1(3) . .
C2 C3 C4 129.8(3) . .
N4 C6 C7 110.1(3) . .
N4 C6 C9 120.6(3) . .
C7 C6 C9 129.3(3) . .
C8 C7 C6 107.7(3) . .
N3 C8 C7 104.8(3) . .
N3 C8 C10 125.3(3) . .
C7 C8 C10 129.8(3) . .
N3 C11 N2 109.75(19) . .
N3 C11 C12 115.0(2) . 2_756
N2 C11 C12 111.5(2) . 2_756
O1 C12 C11 107.28(18) . 2_756
O1 C12 C13 111.14(19) . .
C11 C12 C13 114.7(2) 2_756 .
C14 C13 C16 109.4(2) . .
C14 C13 C15 109.6(2) . .
C16 C13 C15 107.7(2) . .
C14 C13 C12 112.1(2) . .
C16 C13 C12 105.9(2) . .
C15 C13 C12 112.1(2) . .
C18 C17 Zn1 112.0(2) . .
C26 C21 C22 119.1(4) . .
C26 C21 C27 119.3(5) . .
C22 C21 C27 121.6(5) . .
C23 C22 C21 119.2(5) . .
C22 C23 C24 122.5(6) . .
C25 C24 C23 117.1(6) . .
C24 C25 C26 123.8(7) . .
C21 C26 C25 118.3(6) . .

loop_
_geom_bond_atom_site_label_1
_geom_bond_atom_site_label_2
_geom_bond_distance
_geom_bond_site_symmetry_2
Zn1 C17 1.958(3) .
Zn1 O1 1.9747(16) .
Zn1 O1 2.0016(17) 2_756
Zn1 N1 2.207(2) .
Zn1 Zn1 2.9710(7) 2_756
O1 C12 1.414(3) .
O1 Zn1 2.0016(17) 2_756
N1 C3 1.337(4) .
N1 N2 1.370(3) .
N2 C1 1.360(3) .
N2 C11 1.473(3) .
N3 C8 1.365(3) .
N3 N4 1.364(3) .
N3 C11 1.461(3) .
N4 C6 1.323(4) .
C1 C2 1.357(4) .
C1 C5 1.483(5) .
C2 C3 1.388(5) .
C3 C4 1.512(4) .
C6 C7 1.388(5) .
C6 C9 1.506(4) .
C7 C8 1.369(4) .
C8 C10 1.481(5) .
C11 C12 1.536(3) 2_756
C12 C11 1.536(3) 2_756
C12 C13 1.557(3) .
C13 C14 1.531(4) .
C13 C16 1.530(4) .
C13 C15 1.531(4) .
C17 C18 1.530(5) .
C21 C26 1.368(6) .
C21 C22 1.387(6) .
C21 C27 1.489(6) .
C22 C23 1.357(7) .
C23 C24 1.365(9) .
C24 C25 1.325(10) .
C25 C26 1.380(8) .
